data_4305052
loop_
_publ_author_name
'Ricardo Cer\'on-Camacho'
'David Morales-Morales'
'Simon Hern\'andez'
'Ronan Le Lagadec'
'Alexander D. Ryabov'

_publ_contact_author_address
;     Instituto de Qu\'imica
      Universidad Nacional Aut\'onoma de M\'exico
      Circuito Exterior, CU
      M\'exico, D.F. 04510
      M\'exico
;
_publ_contact_author_email simonho@servidor.unam.mx
_publ_contact_author_fax '+(5255) 56162215'
_publ_contact_author_name 'Hern\'andez-Ortega, Simon'
_publ_contact_author_phone '+(5255) 56162203'
_publ_section_title
;
Easy Access to Bio-Inspired Osmium(II) Complexes through Electrophilic
Intramolecular C(sp2)-H Bond Cyclometalation
;
_journal_name_full 'Inorganic Chemistry'
_journal_page_first 4988
_journal_page_last 4995
_journal_paper_doi 10.1021/ic800251t
_journal_volume 47
_journal_year 2008
_chemical_formula_moiety 'C27 H22  N5 Os, C3 H6 O, F6 P'
_chemical_formula_sum 'C30 H28 F6 N5 O Os P'
_chemical_formula_weight 809.74
_chemical_name_systematic
; 
 ? 
;
_space_group_IT_number 2
_symmetry_cell_setting triclinic
_symmetry_space_group_name_Hall '-P 1'
_symmetry_space_group_name_H-M 'P -1'
_atom_sites_solution_hydrogens geom
_atom_sites_solution_primary direct
_atom_sites_solution_secondary difmap
_audit_creation_method SHELXL-97
_cell_angle_alpha 101.997(2)
_cell_angle_beta 90.836(1)
_cell_angle_gamma 100.940(1)
_cell_formula_units_Z 2
_cell_length_a 9.953(2)
_cell_length_b 12.027(1)
_cell_length_c 14.399(2)
_cell_measurement_reflns_used 7140
_cell_measurement_temperature 298(2)
_cell_measurement_theta_max 25.27
_cell_measurement_theta_min 2.45
_cell_volume 1652.7(4)
_computing_cell_refinement 'SMART V 5.625 (Bruker, 1999)'
_computing_data_collection 'SMART V 5.625 (Bruker, 1999)'
_computing_data_reduction 'SAINT V 7.34A (Bruker, 2006)'
_computing_molecular_graphics 'SHELXTL V 6.14 (Sheldrick, 2006)'
_computing_publication_material 'SHELXTL V 6.14 (Sheldrick, 2006)'
_computing_structure_refinement 'SHELXTL V 6.14 (Sheldrick, 2006)'
_computing_structure_solution 'SHELXTL V 6.14 (Sheldrick, 2006)'
_diffrn_ambient_temperature 298(2)
_diffrn_detector_area_resol_mean 0.83
_diffrn_measured_fraction_theta_full 0.997
_diffrn_measured_fraction_theta_max 0.997
_diffrn_measurement_device_type 'Bruker Smart APEX AXS CCD area detector'
_diffrn_measurement_method 'omega scans'
_diffrn_radiation_monochromator graphite
_diffrn_radiation_source 'fine-focus sealed tube'
_diffrn_radiation_type MoK\a
_diffrn_radiation_wavelength 0.71073
_diffrn_reflns_av_R_equivalents 0.0397
_diffrn_reflns_av_sigmaI/netI 0.0665
_diffrn_reflns_limit_h_max 11
_diffrn_reflns_limit_h_min -11
_diffrn_reflns_limit_k_max 14
_diffrn_reflns_limit_k_min -14
_diffrn_reflns_limit_l_max 17
_diffrn_reflns_limit_l_min -17
_diffrn_reflns_number 13233
_diffrn_reflns_theta_full 25.00
_diffrn_reflns_theta_max 25.00
_diffrn_reflns_theta_min 1.77
_exptl_absorpt_coefficient_mu 3.970
_exptl_absorpt_correction_T_max 0.7047
_exptl_absorpt_correction_T_min 0.4133
_exptl_absorpt_correction_type analytical
_exptl_absorpt_process_details 'SHELXTL V 6.14 (Sheldrick, 2006)'
_exptl_crystal_colour Black
_exptl_crystal_density_diffrn 1.627
_exptl_crystal_density_meas ?
_exptl_crystal_density_method 'not measured'
_exptl_crystal_description Prism
_exptl_crystal_F_000 792
_exptl_crystal_size_max 0.32
_exptl_crystal_size_mid 0.11
_exptl_crystal_size_min 0.11
_refine_diff_density_max 1.045
_refine_diff_density_min -0.672
_refine_diff_density_rms 0.098
_refine_ls_extinction_method none
_refine_ls_goodness_of_fit_ref 0.897
_refine_ls_hydrogen_treatment constr
_refine_ls_matrix_type full
_refine_ls_number_parameters 451
_refine_ls_number_reflns 5798
_refine_ls_number_restraints 404
_refine_ls_restrained_S_all 0.986
_refine_ls_R_factor_all 0.0445
_refine_ls_R_factor_gt 0.0335
_refine_ls_shift/su_max 0.002
_refine_ls_shift/su_mean 0.000
_refine_ls_structure_factor_coef Fsqd
_refine_ls_weighting_details 'calc w=1/[\s^2^(Fo^2^)+(0.0310P)^2^] where P=(Fo^2^+2Fc^2^)/3'
_refine_ls_weighting_scheme calc
_refine_ls_wR_factor_gt 0.0685
_refine_ls_wR_factor_ref 0.0704
_reflns_number_gt 4598
_reflns_number_total 5798
_reflns_threshold_expression >2sigma(I)
_cod_data_source_file ic800251t-file002_2.cif
_cod_data_source_block COMPOUND_3B
_cod_depositor_comments
;
The following automatic conversions were performed:
'_symmetry_cell_setting' value 'Triclinic' changed to 'triclinic'
according to '/home/saulius/struct/CIF-dictionaries/cif_core.dic'
dictionary named 'cif_core.dic' version 2.4.1 from
2010-06-29.

'_exptl_absorpt_correction_type' value 'Analytical' changed
to 'analytical' according to
'/home/saulius/struct/CIF-dictionaries/cif_core.dic' dictionary named
'cif_core.dic' version 2.4.1 from 2010-06-29.

Automatic conversion script
Id: cif_fix_enum 1527 2010-12-29 10:47:43Z saulius 

The following automatic conversions were performed:

'_exptl_crystal_density_meas' value 'No' was changed to '?' - the
value is perceived as not measured.

Automatic conversion script
Id: cif_fix_values 3008 2015-01-20 13:52:24Z robertas 
;
_cod_database_code 4305052
_solved_by 'Simon Hernandez-Ortega'

loop_
_symmetry_equiv_pos_as_xyz
'x, y, z'
'-x, -y, -z'

loop_
_atom_site_label
_atom_site_type_symbol
_atom_site_fract_x
_atom_site_fract_y
_atom_site_fract_z
_atom_site_U_iso_or_equiv
_atom_site_adp_type
_atom_site_occupancy
_atom_site_symmetry_multiplicity
_atom_site_calc_flag
_atom_site_refinement_flags
_atom_site_disorder_assembly
_atom_site_disorder_group
Os Os 0.02703(2) 0.66217(2) 0.234607(16) 0.04508(10) Uani 1 1 d . . .
N1 N -0.0807(5) 0.6321(4) 0.3568(3) 0.0467(12) Uani 1 1 d . . .
C2 C -0.2152(6) 0.6059(5) 0.3672(4) 0.0559(16) Uani 1 1 d . . .
H2 H -0.2749 0.5946 0.3143 0.067 Uiso 1 1 calc R . .
C3 C -0.2697(7) 0.5947(6) 0.4540(5) 0.0678(19) Uani 1 1 d . . .
H3 H -0.3642 0.5767 0.4583 0.081 Uiso 1 1 calc R . .
C4 C -0.1855(8) 0.6100(5) 0.5319(5) 0.0657(19) Uani 1 1 d . . .
H4 H -0.2219 0.6030 0.5901 0.079 Uiso 1 1 calc R . .
C5 C -0.0436(7) 0.6364(5) 0.5251(4) 0.0566(16) Uani 1 1 d . . .
C6 C 0.0549(9) 0.6533(6) 0.6027(4) 0.069(2) Uani 1 1 d . . .
H6 H 0.0250 0.6489 0.6630 0.083 Uiso 1 1 calc R . .
C7 C 0.1888(9) 0.6750(6) 0.5897(5) 0.071(2) Uani 1 1 d . . .
H7 H 0.2504 0.6850 0.6413 0.085 Uiso 1 1 calc R . .
C8 C 0.2405(7) 0.6835(5) 0.4991(4) 0.0582(17) Uani 1 1 d . . .
C9 C 0.3802(8) 0.7031(6) 0.4805(5) 0.074(2) Uani 1 1 d . . .
H9 H 0.4466 0.7133 0.5292 0.089 Uiso 1 1 calc R . .
C10 C 0.4169(7) 0.7071(6) 0.3913(5) 0.075(2) Uani 1 1 d . . .
H10 H 0.5094 0.7200 0.3789 0.089 Uiso 1 1 calc R . .
C11 C 0.3189(6) 0.6921(6) 0.3176(5) 0.0638(18) Uani 1 1 d . . .
H11 H 0.3476 0.6947 0.2568 0.077 Uiso 1 1 calc R . .
N12 N 0.1848(5) 0.6742(4) 0.3316(3) 0.0477(12) Uani 1 1 d . . .
C13 C 0.1473(6) 0.6690(5) 0.4224(4) 0.0478(14) Uani 1 1 d . . .
C14 C 0.0029(6) 0.6454(5) 0.4356(4) 0.0465(14) Uani 1 1 d . . .
N15 N 0.0517(5) 0.8389(4) 0.2720(3) 0.0503(12) Uani 1 1 d . . .
C16 C 0.1407(7) 0.9020(6) 0.2206(4) 0.0593(17) Uani 1 1 d . . .
C17 C 0.1698(8) 1.0208(6) 0.2452(5) 0.085(2) Uani 1 1 d . . .
H17 H 0.2303 1.0620 0.2100 0.103 Uiso 1 1 calc R . .
C18 C 0.1114(10) 1.0799(7) 0.3206(6) 0.102(3) Uani 1 1 d . . .
H18 H 0.1338 1.1604 0.3382 0.123 Uiso 1 1 calc R . .
C19 C 0.0185(9) 1.0171(6) 0.3700(6) 0.093(3) Uani 1 1 d . . .
H19 H -0.0262 1.0547 0.4197 0.111 Uiso 1 1 calc R . .
C20 C -0.0066(7) 0.8981(6) 0.3445(5) 0.0656(18) Uani 1 1 d . . .
H20 H -0.0673 0.8565 0.3793 0.079 Uiso 1 1 calc R . .
C21 C 0.1523(6) 0.7086(5) 0.1324(4) 0.0474(14) Uani 1 1 d . . .
C22 C 0.1967(6) 0.8292(6) 0.1430(4) 0.0544(16) Uani 1 1 d . . .
C23 C 0.2901(7) 0.8759(7) 0.0810(5) 0.075(2) Uani 1 1 d . . .
H23 H 0.3185 0.9557 0.0891 0.090 Uiso 1 1 calc R . .
C24 C 0.3379(7) 0.8028(8) 0.0093(5) 0.077(2) Uani 1 1 d . . .
H24 H 0.4001 0.8330 -0.0310 0.093 Uiso 1 1 calc R . .
C25 C 0.2950(7) 0.6859(7) -0.0038(5) 0.073(2) Uani 1 1 d . . .
H25 H 0.3271 0.6370 -0.0536 0.088 Uiso 1 1 calc R . .
C26 C 0.2043(6) 0.6393(6) 0.0563(4) 0.0617(17) Uani 1 1 d . . .
H26 H 0.1768 0.5592 0.0459 0.074 Uiso 1 1 calc R . .
N27 N -0.1437(5) 0.6516(4) 0.1550(3) 0.0552(13) Uani 1 1 d . . .
C28 C -0.2445(7) 0.6451(6) 0.1144(5) 0.0656(18) Uani 1 1 d . . .
C29 C -0.3757(8) 0.6360(8) 0.0647(6) 0.109(3) Uani 1 1 d . . .
H29A H -0.4483 0.6027 0.0997 0.163 Uiso 1 1 calc R . .
H29B H -0.3780 0.5876 0.0024 0.163 Uiso 1 1 calc R . .
H29C H -0.3875 0.7118 0.0591 0.163 Uiso 1 1 calc R . .
N30 N 0.0178(5) 0.4920(5) 0.1845(3) 0.0488(12) Uani 1 1 d . . .
C31 C 0.0181(7) 0.3977(6) 0.1502(5) 0.0605(17) Uani 1 1 d . . .
C32 C 0.0175(8) 0.2782(6) 0.1053(5) 0.088(2) Uani 1 1 d . . .
H32A H -0.0057 0.2301 0.1505 0.132 Uiso 1 1 calc R . .
H32B H 0.1068 0.2713 0.0833 0.132 Uiso 1 1 calc R . .
H32C H -0.0488 0.2539 0.0524 0.132 Uiso 1 1 calc R . .
P P 0.56537(18) 0.65446(17) 0.76393(12) 0.0703(5) Uani 1 1 d DU . .
F1 F 0.4058(5) 0.6354(8) 0.7729(5) 0.113(2) Uani 0.643(8) 1 d PDU A 1
F2 F 0.5553(9) 0.7429(6) 0.6968(5) 0.114(2) Uani 0.643(8) 1 d PDU A 1
F3 F 0.5865(8) 0.7603(6) 0.8531(4) 0.121(2) Uani 0.643(8) 1 d PDU A 1
F4 F 0.7264(4) 0.6796(8) 0.7531(4) 0.0914(19) Uani 0.643(8) 1 d PDU A 1
F5 F 0.5786(10) 0.5711(6) 0.8308(5) 0.134(2) Uani 0.643(8) 1 d PDU A 1
F6 F 0.5479(8) 0.5541(6) 0.6736(4) 0.116(2) Uani 0.643(8) 1 d PDU A 1
F1A F 0.6990(9) 0.6023(12) 0.7560(8) 0.100(2) Uani 0.357(8) 1 d PDU A 2
F2A F 0.4917(14) 0.5525(8) 0.8105(8) 0.112(3) Uani 0.357(8) 1 d PDU A 2
F3A F 0.5121(11) 0.5776(10) 0.6614(5) 0.097(3) Uani 0.357(8) 1 d PDU A 2
F4A F 0.4282(9) 0.7035(12) 0.7699(8) 0.100(3) Uani 0.357(8) 1 d PDU A 2
F5A F 0.6344(14) 0.7532(8) 0.7138(8) 0.108(3) Uani 0.357(8) 1 d PDU A 2
F6A F 0.6163(12) 0.7297(10) 0.8646(5) 0.109(3) Uani 0.357(8) 1 d PDU A 2
O1 O 0.6432(15) 0.8497(14) 0.2589(11) 0.231(7) Uiso 0.692(12) 1 d PDU B 1
C33 C 0.572(3) 1.0281(18) 0.3041(19) 0.300(11) Uiso 0.692(12) 1 d PDU B 1
H33A H 0.5229 0.9907 0.3499 0.450 Uiso 0.692(12) 1 calc PR B 1
H33B H 0.5080 1.0534 0.2662 0.450 Uiso 0.692(12) 1 calc PR B 1
H33C H 0.6381 1.0938 0.3366 0.450 Uiso 0.692(12) 1 calc PR B 1
C34 C 0.640(3) 0.9471(17) 0.2432(14) 0.232(9) Uiso 0.692(12) 1 d PDU B 1
C35 C 0.7231(19) 0.9830(17) 0.1686(13) 0.215(9) Uiso 0.692(12) 1 d PDU B 1
H35A H 0.7624 0.9196 0.1363 0.323 Uiso 0.692(12) 1 calc PR B 1
H35B H 0.7951 1.0473 0.1961 0.323 Uiso 0.692(12) 1 calc PR B 1
H35C H 0.6668 1.0059 0.1242 0.323 Uiso 0.692(12) 1 calc PR B 1
O1B O 0.643(3) 0.973(4) 0.422(3) 0.33(2) Uiso 0.308(12) 1 d PDU B 2
C33B C 0.434(3) 1.015(5) 0.376(4) 0.34(2) Uiso 0.308(12) 1 d PDU B 2
H33D H 0.4111 1.0082 0.4394 0.517 Uiso 0.308(12) 1 calc PR B 2
H33E H 0.3678 0.9609 0.3311 0.517 Uiso 0.308(12) 1 calc PR B 2
H33F H 0.4319 1.0926 0.3689 0.517 Uiso 0.308(12) 1 calc PR B 2
C34B C 0.569(3) 0.991(4) 0.359(3) 0.293(15) Uiso 0.308(12) 1 d PDU B 2
C35B C 0.633(6) 1.007(7) 0.271(4) 0.277(13) Uiso 0.308(12) 1 d PDU B 2
H35D H 0.7256 0.9959 0.2742 0.416 Uiso 0.308(12) 1 calc PR B 2
H35E H 0.6326 1.0845 0.2632 0.416 Uiso 0.308(12) 1 calc PR B 2
H35F H 0.5825 0.9523 0.2184 0.416 Uiso 0.308(12) 1 calc PR B 2

loop_
_atom_site_aniso_label
_atom_site_aniso_U_11
_atom_site_aniso_U_22
_atom_site_aniso_U_33
_atom_site_aniso_U_23
_atom_site_aniso_U_13
_atom_site_aniso_U_12
Os 0.04933(15) 0.05191(16) 0.03522(13) 0.00912(10) 0.00221(9) 0.01327(11)
N1 0.050(3) 0.048(3) 0.044(3) 0.010(2) 0.007(2) 0.015(2)
C2 0.053(4) 0.060(4) 0.058(4) 0.016(3) 0.012(3) 0.015(3)
C3 0.065(4) 0.067(5) 0.074(5) 0.018(4) 0.027(4) 0.015(4)
C4 0.092(6) 0.059(4) 0.051(4) 0.015(3) 0.028(4) 0.021(4)
C5 0.081(5) 0.048(4) 0.043(4) 0.008(3) 0.012(3) 0.017(4)
C6 0.107(6) 0.061(5) 0.037(4) 0.006(3) 0.000(4) 0.018(5)
C7 0.106(6) 0.063(5) 0.044(4) 0.009(3) -0.021(4) 0.024(5)
C8 0.073(5) 0.054(4) 0.048(4) 0.007(3) -0.012(3) 0.017(4)
C9 0.073(5) 0.081(5) 0.071(5) 0.015(4) -0.024(4) 0.022(4)
C10 0.052(4) 0.092(6) 0.080(5) 0.018(4) -0.003(4) 0.017(4)
C11 0.052(4) 0.084(5) 0.060(4) 0.019(4) 0.004(3) 0.020(4)
N12 0.054(3) 0.049(3) 0.043(3) 0.011(2) 0.003(2) 0.016(3)
C13 0.059(4) 0.042(3) 0.043(3) 0.006(3) -0.002(3) 0.015(3)
C14 0.065(4) 0.036(3) 0.037(3) 0.005(3) 0.001(3) 0.010(3)
N15 0.051(3) 0.068(3) 0.034(3) 0.009(2) 0.006(2) 0.018(3)
C16 0.070(4) 0.053(4) 0.052(4) 0.006(3) 0.004(3) 0.010(4)
C17 0.112(6) 0.059(5) 0.079(5) 0.011(4) 0.019(5) 0.002(5)
C18 0.134(8) 0.056(5) 0.105(7) -0.004(5) 0.020(6) 0.012(5)
C19 0.134(8) 0.058(5) 0.083(6) 0.003(4) 0.041(5) 0.026(5)
C20 0.084(5) 0.058(4) 0.058(4) 0.013(3) 0.014(4) 0.020(4)
C21 0.050(4) 0.062(4) 0.034(3) 0.010(3) 0.003(3) 0.020(3)
C22 0.052(4) 0.062(4) 0.048(4) 0.009(3) 0.005(3) 0.008(3)
C23 0.073(5) 0.080(5) 0.074(5) 0.028(4) 0.015(4) 0.002(4)
C24 0.069(5) 0.107(7) 0.062(5) 0.030(5) 0.026(4) 0.017(5)
C25 0.075(5) 0.099(6) 0.057(4) 0.022(4) 0.022(4) 0.040(5)
C26 0.068(4) 0.073(5) 0.049(4) 0.013(3) 0.012(3) 0.025(4)
N27 0.062(4) 0.061(3) 0.042(3) 0.010(3) 0.000(3) 0.015(3)
C28 0.066(5) 0.073(5) 0.059(4) 0.019(4) -0.005(4) 0.015(4)
C29 0.077(5) 0.144(8) 0.112(7) 0.049(6) -0.041(5) 0.017(5)
N30 0.052(3) 0.055(3) 0.041(3) 0.013(3) -0.002(2) 0.010(3)
C31 0.068(5) 0.061(5) 0.053(4) 0.017(4) -0.010(3) 0.011(4)
C32 0.108(6) 0.065(5) 0.082(5) -0.007(4) -0.021(5) 0.023(5)
P 0.0639(10) 0.0980(14) 0.0451(9) 0.0131(8) 0.0069(8) 0.0083(10)
F1 0.069(2) 0.148(5) 0.106(4) 0.006(4) 0.018(3) 0.003(3)
F2 0.097(5) 0.132(4) 0.117(4) 0.059(3) -0.029(4) 0.000(4)
F3 0.109(4) 0.143(4) 0.086(3) -0.034(3) 0.000(3) 0.023(4)
F4 0.0622(19) 0.131(5) 0.074(3) 0.013(3) 0.002(2) 0.013(3)
F5 0.138(5) 0.149(4) 0.123(4) 0.077(3) -0.009(4) -0.001(4)
F6 0.103(4) 0.121(4) 0.092(3) -0.029(3) 0.005(3) 0.004(4)
F1A 0.077(4) 0.134(6) 0.087(5) 0.011(5) 0.002(4) 0.031(4)
F2A 0.098(5) 0.136(4) 0.110(5) 0.060(4) 0.008(5) 0.001(4)
F3A 0.089(6) 0.119(5) 0.066(3) -0.008(3) -0.010(4) 0.009(4)
F4A 0.079(4) 0.126(7) 0.091(6) 0.010(5) 0.001(4) 0.030(4)
F5A 0.098(5) 0.116(4) 0.104(5) 0.041(4) 0.000(5) -0.012(4)
F6A 0.102(6) 0.146(6) 0.063(3) -0.014(3) -0.014(4) 0.027(5)

loop_
_atom_type_symbol
_atom_type_description
_atom_type_scat_dispersion_real
_atom_type_scat_dispersion_imag
_atom_type_scat_source
C C 0.0033 0.0016 'International Tables Vol C Tables 4.2.6.8 and 6.1.1.4'
H H 0.0000 0.0000 'International Tables Vol C Tables 4.2.6.8 and 6.1.1.4'
N N 0.0061 0.0033 'International Tables Vol C Tables 4.2.6.8 and 6.1.1.4'
O O 0.0106 0.0060 'International Tables Vol C Tables 4.2.6.8 and 6.1.1.4'
F F 0.0171 0.0103 'International Tables Vol C Tables 4.2.6.8 and 6.1.1.4'
P P 0.1023 0.0942 'International Tables Vol C Tables 4.2.6.8 and 6.1.1.4'
Os Os -1.2165 7.6030 'International Tables Vol C Tables 4.2.6.8 and 6.1.1.4'

loop_
_geom_angle_atom_site_label_1
_geom_angle_atom_site_label_2
_geom_angle_atom_site_label_3
_geom_angle
_geom_angle_site_symmetry_1
_geom_angle_site_symmetry_3
_geom_angle_publ_flag
N27 Os N30 89.22(19) . . ?
N27 Os C21 93.0(2) . . ?
N30 Os C21 93.2(2) . . ?
N27 Os N15 91.07(19) . . ?
N30 Os N15 172.86(18) . . ?
C21 Os N15 79.6(2) . . ?
N27 Os N12 172.14(19) . . ?
N30 Os N12 92.78(18) . . ?
C21 Os N12 94.5(2) . . ?
N15 Os N12 87.90(18) . . ?
N27 Os N1 94.10(19) . . ?
N30 Os N1 92.24(18) . . ?
C21 Os N1 171.1(2) . . ?
N15 Os N1 94.85(17) . . ?
N12 Os N1 78.24(18) . . ?
C2 N1 C14 116.7(5) . . ?
C2 N1 Os 129.7(4) . . ?
C14 N1 Os 113.5(4) . . ?
N1 C2 C3 122.6(6) . . ?
N1 C2 H2 118.7 . . ?
C3 C2 H2 118.7 . . ?
C4 C3 C2 120.1(6) . . ?
C4 C3 H3 120.0 . . ?
C2 C3 H3 120.0 . . ?
C3 C4 C5 119.8(6) . . ?
C3 C4 H4 120.1 . . ?
C5 C4 H4 120.1 . . ?
C14 C5 C4 116.7(6) . . ?
C14 C5 C6 118.8(6) . . ?
C4 C5 C6 124.5(6) . . ?
C7 C6 C5 120.9(6) . . ?
C7 C6 H6 119.6 . . ?
C5 C6 H6 119.6 . . ?
C6 C7 C8 122.0(6) . . ?
C6 C7 H7 119.0 . . ?
C8 C7 H7 119.0 . . ?
C13 C8 C9 116.9(6) . . ?
C13 C8 C7 118.5(6) . . ?
C9 C8 C7 124.6(6) . . ?
C10 C9 C8 119.3(6) . . ?
C10 C9 H9 120.3 . . ?
C8 C9 H9 120.3 . . ?
C9 C10 C11 121.1(7) . . ?
C9 C10 H10 119.4 . . ?
C11 C10 H10 119.4 . . ?
N12 C11 C10 122.0(6) . . ?
N12 C11 H11 119.0 . . ?
C10 C11 H11 119.0 . . ?
C11 N12 C13 116.9(5) . . ?
C11 N12 Os 127.5(4) . . ?
C13 N12 Os 115.5(4) . . ?
N12 C13 C8 123.8(6) . . ?
N12 C13 C14 116.3(5) . . ?
C8 C13 C14 119.9(5) . . ?
N1 C14 C5 124.1(6) . . ?
N1 C14 C13 116.0(5) . . ?
C5 C14 C13 119.9(6) . . ?
C20 N15 C16 117.6(5) . . ?
C20 N15 Os 125.5(4) . . ?
C16 N15 Os 116.8(4) . . ?
C17 C16 N15 120.4(6) . . ?
C17 C16 C22 126.5(6) . . ?
N15 C16 C22 113.0(5) . . ?
C18 C17 C16 121.2(7) . . ?
C18 C17 H17 119.4 . . ?
C16 C17 H17 119.4 . . ?
C17 C18 C19 118.4(7) . . ?
C17 C18 H18 120.8 . . ?
C19 C18 H18 120.8 . . ?
C20 C19 C18 118.8(7) . . ?
C20 C19 H19 120.6 . . ?
C18 C19 H19 120.6 . . ?
N15 C20 C19 123.4(6) . . ?
N15 C20 H20 118.3 . . ?
C19 C20 H20 118.3 . . ?
C26 C21 C22 115.7(5) . . ?
C26 C21 Os 130.0(5) . . ?
C22 C21 Os 114.2(4) . . ?
C21 C22 C23 121.4(6) . . ?
C21 C22 C16 116.1(5) . . ?
C23 C22 C16 122.5(6) . . ?
C24 C23 C22 119.5(7) . . ?
C24 C23 H23 120.2 . . ?
C22 C23 H23 120.2 . . ?
C25 C24 C23 120.5(7) . . ?
C25 C24 H24 119.8 . . ?
C23 C24 H24 119.8 . . ?
C24 C25 C26 120.6(7) . . ?
C24 C25 H25 119.7 . . ?
C26 C25 H25 119.7 . . ?
C25 C26 C21 122.3(7) . . ?
C25 C26 H26 118.9 . . ?
C21 C26 H26 118.9 . . ?
C28 N27 Os 176.1(5) . . ?
N27 C28 C29 178.3(8) . . ?
C28 C29 H29A 109.5 . . ?
C28 C29 H29B 109.5 . . ?
H29A C29 H29B 109.5 . . ?
C28 C29 H29C 109.5 . . ?
H29A C29 H29C 109.5 . . ?
H29B C29 H29C 109.5 . . ?
C31 N30 Os 174.6(5) . . ?
N30 C31 C32 179.1(7) . . ?
C31 C32 H32A 109.5 . . ?
C31 C32 H32B 109.5 . . ?
H32A C32 H32B 109.5 . . ?
C31 C32 H32C 109.5 . . ?
H32A C32 H32C 109.5 . . ?
H32B C32 H32C 109.5 . . ?
F1 P F3 90.3(3) . . ?
F1 P F2 89.8(3) . . ?
F3 P F2 88.9(3) . . ?
F3 P F4 88.8(3) . . ?
F4 P F2 87.4(3) . . ?
F1 P F4 177.1(4) . . ?
F5 P F2 178.3(4) . . ?
F5 P F1 91.3(3) . . ?
F5 P F4 91.4(3) . . ?
F5 P F6 92.2(4) . . ?
F5 P F3 89.9(3) . . ?
F6 P F3 177.5(4) . . ?
F6 P F4 89.8(3) . . ?
F6 P F1 91.1(3) . . ?
F6 P F2 89.0(3) . . ?
F6A P F5A 92.0(4) . . ?
F6A P F1A 91.0(4) . . ?
F5A P F1A 90.4(4) . . ?
F6A P F2A 90.3(4) . . ?
F5A P F2A 177.6(5) . . ?
F1A P F2A 90.4(4) . . ?
F6A P F4A 90.5(4) . . ?
F5A P F4A 90.4(4) . . ?
F1A P F4A 178.2(5) . . ?
F2A P F4A 88.8(4) . . ?
F6A P F3A 179.5(5) . . ?
F5A P F3A 88.2(4) . . ?
F1A P F3A 89.4(4) . . ?
F2A P F3A 89.5(4) . . ?
F4A P F3A 89.1(4) . . ?
C34 C33 H33A 109.5 . . ?
C34 C33 H33B 109.5 . . ?
H33A C33 H33B 109.5 . . ?
C34 C33 H33C 109.5 . . ?
H33A C33 H33C 109.5 . . ?
H33B C33 H33C 109.5 . . ?
O1 C34 C33 121.80(16) . . ?
O1 C34 C35 117.3(16) . . ?
C33 C34 C35 120.4(16) . . ?
C34 C35 H35A 109.5 . . ?
C34 C35 H35B 109.5 . . ?
H35A C35 H35B 109.5 . . ?
C34 C35 H35C 109.5 . . ?
H35A C35 H35C 109.5 . . ?
H35B C35 H35C 109.5 . . ?
C34B C33B H33D 109.5 . . ?
C34B C33B H33E 109.5 . . ?
H33D C33B H33E 109.5 . . ?
C34B C33B H33F 109.5 . . ?
H33D C33B H33F 109.5 . . ?
H33E C33B H33F 109.5 . . ?
O1B C34B C35B 117.1(19) . . ?
O1B C34B C33B 121.83(16) . . ?
C35B C34B C33B 120.2(17) . . ?
C34B C35B H35D 109.5 . . ?
C34B C35B H35E 109.5 . . ?
H35D C35B H35E 109.5 . . ?
C34B C35B H35F 109.5 . . ?
H35D C35B H35F 109.5 . . ?
H35E C35B H35F 109.5 . . ?

loop_
_geom_bond_atom_site_label_1
_geom_bond_atom_site_label_2
_geom_bond_distance
_geom_bond_site_symmetry_2
_geom_bond_publ_flag
Os N27 2.005(5) . ?
Os N30 2.008(5) . ?
Os C21 2.040(5) . ?
Os N15 2.048(5) . ?
Os N12 2.050(5) . ?
Os N1 2.134(4) . ?
N1 C2 1.333(7) . ?
N1 C14 1.361(7) . ?
C2 C3 1.391(8) . ?
C2 H2 0.9300 . ?
C3 C4 1.351(9) . ?
C3 H3 0.9300 . ?
C4 C5 1.397(9) . ?
C4 H4 0.9300 . ?
C5 C14 1.394(8) . ?
C5 C6 1.432(9) . ?
C6 C7 1.332(9) . ?
C6 H6 0.9300 . ?
C7 C8 1.426(9) . ?
C7 H7 0.9300 . ?
C8 C13 1.392(8) . ?
C8 C9 1.404(9) . ?
C9 C10 1.348(9) . ?
C9 H9 0.9300 . ?
C10 C11 1.391(9) . ?
C10 H10 0.9300 . ?
C11 N12 1.336(7) . ?
C11 H11 0.9300 . ?
N12 C13 1.377(7) . ?
C13 C14 1.434(8) . ?
N15 C20 1.341(7) . ?
N15 C16 1.381(7) . ?
C16 C17 1.371(9) . ?
C16 C22 1.457(8) . ?
C17 C18 1.370(10) . ?
C17 H17 0.9300 . ?
C18 C19 1.382(10) . ?
C18 H18 0.9300 . ?
C19 C20 1.374(9) . ?
C19 H19 0.9300 . ?
C20 H20 0.9300 . ?
C21 C26 1.401(8) . ?
C21 C22 1.410(8) . ?
C22 C23 1.417(8) . ?
C23 C24 1.364(9) . ?
C23 H23 0.9300 . ?
C24 C25 1.361(9) . ?
C24 H24 0.9300 . ?
C25 C26 1.383(8) . ?
C25 H25 0.9300 . ?
C26 H26 0.9300 . ?
N27 C28 1.135(7) . ?
C28 C29 1.455(9) . ?
C29 H29A 0.9600 . ?
C29 H29B 0.9600 . ?
C29 H29C 0.9600 . ?
N30 C31 1.140(7) . ?
C31 C32 1.447(9) . ?
C32 H32A 0.9600 . ?
C32 H32B 0.9600 . ?
C32 H32C 0.9600 . ?
P F5 1.549(5) . ?
P F6A 1.561(6) . ?
P F6 1.562(5) . ?
P F5A 1.570(6) . ?
P F1A 1.570(6) . ?
P F1 1.572(5) . ?
P F2A 1.583(6) . ?
P F4A 1.583(6) . ?
P F3 1.589(5) . ?
P F4 1.590(4) . ?
P F3A 1.593(6) . ?
P F2 1.594(5) . ?
O1 C34 1.2433(11) . ?
C33 C34 1.4501(11) . ?
C33 H33A 0.9600 . ?
C33 H33B 0.9600 . ?
C33 H33C 0.9600 . ?
C34 C35 1.4502(12) . ?
C35 H35A 0.9600 . ?
C35 H35B 0.9600 . ?
C35 H35C 0.9600 . ?
O1B C34B 1.2431(11) . ?
C33B C34B 1.4501(12) . ?
C33B H33D 0.9600 . ?
C33B H33E 0.9600 . ?
C33B H33F 0.9600 . ?
C34B C35B 1.4502(12) . ?
C35B H35D 0.9600 . ?
C35B H35E 0.9600 . ?
C35B H35F 0.9600 . ?
